data_1508015
loop_
_publ_author_name
'Tan, Yuan-Zhi'
'Li, Jia'
'Zhu, Feng'
'Han, Xiao'
'Jiang, Wen-Sheng'
'Huang, Rong-Bin'
'Zheng, Zhiping'
'Qian, Zhuo-Zhen'
'Chen, Rui-Ting'
'Liao, Zhao-Jiang'
'Xie, Su-Yuan'
'Lu, Xin'
'Zheng, Lan-Sun'

_publ_section_title
;
 Chlorofullerenes featuring triple sequentially fused pentagons.
;
_journal_issue 4
_journal_name_full 'Nature chemistry'
_journal_page_first 269
_journal_page_last 273
_journal_paper_doi 10.1038/nchem.549
_journal_volume 2
_journal_year 2010
_chemical_formula_sum 'C54 Cl8'
_chemical_formula_weight 932.14
_chemical_name_common '#540-C54Cl8/1'
_chemical_name_systematic
; 
 ? 
;
_space_group_IT_number 15
_symmetry_cell_setting monoclinic
_symmetry_space_group_name_Hall '-C 2yc'
_symmetry_space_group_name_H-M 'C 1 2/c 1'
_atom_sites_solution_primary direct
_atom_sites_solution_secondary difmap
_audit_creation_method SHELXL-97
_cell_angle_alpha 90.00
_cell_angle_beta 110.877(3)
_cell_angle_gamma 90.00
_cell_formula_units_Z 4
_cell_length_a 18.570(3)
_cell_length_b 10.7448(18)
_cell_length_c 16.801(3)
_cell_measurement_temperature 273(2)
_cell_volume 3132.2(9)
_computing_structure_refinement 'SHELXL-97 (Sheldrick, 1997)'
_computing_structure_solution 'SHELXS-97 (Sheldrick, 1990)'
_diffrn_ambient_temperature 273(2)
_diffrn_measured_fraction_theta_full 0.998
_diffrn_measured_fraction_theta_max 0.998
_diffrn_radiation_monochromator graphite
_diffrn_radiation_source 'fine-focus sealed tube'
_diffrn_radiation_type MoK\a
_diffrn_radiation_wavelength 0.71073
_diffrn_reflns_av_R_equivalents 0.0947
_diffrn_reflns_av_sigmaI/netI 0.0551
_diffrn_reflns_limit_h_max 22
_diffrn_reflns_limit_h_min -22
_diffrn_reflns_limit_k_max 13
_diffrn_reflns_limit_k_min -13
_diffrn_reflns_limit_l_max 20
_diffrn_reflns_limit_l_min -20
_diffrn_reflns_number 11888
_diffrn_reflns_theta_full 26.00
_diffrn_reflns_theta_max 26.00
_diffrn_reflns_theta_min 2.23
_exptl_absorpt_coefficient_mu 0.772
_exptl_absorpt_correction_T_max 0.8930
_exptl_absorpt_correction_T_min 0.7903
_exptl_absorpt_correction_type multi-scan
_exptl_crystal_colour red
_exptl_crystal_density_diffrn 1.977
_exptl_crystal_density_method 'not measured'
_exptl_crystal_description block
_exptl_crystal_F_000 1840
_exptl_crystal_size_max 0.32
_exptl_crystal_size_mid 0.21
_exptl_crystal_size_min 0.15
_refine_diff_density_max 0.460
_refine_diff_density_min -0.262
_refine_diff_density_rms 0.095
_refine_ls_extinction_method none
_refine_ls_goodness_of_fit_ref 1.101
_refine_ls_matrix_type full
_refine_ls_number_parameters 280
_refine_ls_number_reflns 3074
_refine_ls_number_restraints 0
_refine_ls_restrained_S_all 1.101
_refine_ls_R_factor_all 0.0485
_refine_ls_R_factor_gt 0.0436
_refine_ls_shift/su_max 0.001
_refine_ls_shift/su_mean 0.000
_refine_ls_structure_factor_coef Fsqd
_refine_ls_weighting_details 'calc w=1/[\s^2^(Fo^2^)+(0.0797P)^2^+0.4259P] where P=(Fo^2^+2Fc^2^)/3'
_refine_ls_weighting_scheme calc
_refine_ls_wR_factor_gt 0.1237
_refine_ls_wR_factor_ref 0.1274
_reflns_number_gt 2678
_reflns_number_total 3074
_reflns_threshold_expression >2sigma(I)
_cod_data_source_file nchem.549-s2.cif
_cod_data_source_block p
_cod_original_cell_volume 3132.3(9)
_cod_original_sg_symbol_H-M C2/c
_cod_database_code 1508015

loop_
_symmetry_equiv_pos_as_xyz
'x, y, z'
'-x, y, -z+1/2'
'x+1/2, y+1/2, z'
'-x+1/2, y+1/2, -z+1/2'
'-x, -y, -z'
'x, -y, z-1/2'
'-x+1/2, -y+1/2, -z'
'x+1/2, -y+1/2, z-1/2'

loop_
_atom_site_label
_atom_site_type_symbol
_atom_site_fract_x
_atom_site_fract_y
_atom_site_fract_z
_atom_site_U_iso_or_equiv
_atom_site_adp_type
_atom_site_occupancy
_atom_site_symmetry_multiplicity
_atom_site_calc_flag
Cl1 Cl 0.49213(3) 0.36868(5) 0.12208(4) 0.03437(19) Uani 1 1 d
Cl2 Cl 0.17862(3) 0.78592(6) 0.22570(4) 0.0395(2) Uani 1 1 d
Cl3 Cl 0.33864(4) 0.54899(6) 0.43098(4) 0.0371(2) Uani 1 1 d
Cl4 Cl 0.27115(4) 0.81822(7) 0.41698(5) 0.0459(2) Uani 1 1 d
C1 C 0.46588(14) 0.8845(2) 0.05518(15) 0.0300(5) Uani 1 1 d
C2 C 0.37290(13) 0.6311(2) 0.12347(14) 0.0261(5) Uani 1 1 d
C3 C 0.35213(13) 0.8860(2) 0.08462(15) 0.0301(5) Uani 1 1 d
C4 C 0.37316(13) 0.6585(2) 0.37325(14) 0.0277(5) Uani 1 1 d
C5 C 0.53674(14) 0.8255(2) 0.06887(14) 0.0287(5) Uani 1 1 d
C6 C 0.42687(12) 0.55372(19) 0.18579(13) 0.0239(5) Uani 1 1 d
C7 C 0.46385(14) 0.9983(2) 0.09934(15) 0.0309(5) Uani 1 1 d
C8 C 0.36670(13) 0.6104(2) 0.28623(14) 0.0261(5) Uani 1 1 d
C9 C 0.39372(14) 0.9998(2) 0.11735(15) 0.0316(5) Uani 1 1 d
C10 C 0.42854(12) 0.55122(19) 0.26859(13) 0.0233(4) Uani 1 1 d
C11 C 0.31165(13) 0.6748(2) 0.22378(15) 0.0272(5) Uani 1 1 d
C12 C 0.30932(13) 0.8308(2) 0.12739(15) 0.0296(5) Uani 1 1 d
C13 C 0.41125(13) 0.6855(2) 0.07171(13) 0.0270(5) Uani 1 1 d
C14 C 0.34819(14) 0.9858(2) 0.23844(15) 0.0299(5) Uani 1 1 d
C15 C 0.53222(14) 1.0423(2) 0.15857(16) 0.0311(5) Uani 1 1 d
C16 C 0.31761(12) 0.6969(2) 0.14390(14) 0.0266(5) Uani 1 1 d
C17 C 0.60717(14) 0.8815(2) 0.12156(15) 0.0298(5) Uani 1 1 d
C18 C 0.49621(12) 0.5286(2) 0.15943(14) 0.0252(5) Uani 1 1 d
C19 C 0.45582(13) 0.6935(2) 0.41910(14) 0.0270(5) Uani 1 1 d
C20 C 0.39994(14) 0.8121(2) 0.05077(14) 0.0296(5) Uani 1 1 d
C21 C 0.32784(14) 0.7879(2) 0.35315(15) 0.0305(5) Uani 1 1 d
C22 C 0.48449(13) 0.6280(2) 0.08968(14) 0.0262(5) Uani 1 1 d
C23 C 0.28166(13) 0.7878(2) 0.25489(15) 0.0291(5) Uani 1 1 d
C24 C 0.39435(13) 1.04460(19) 0.19526(16) 0.0296(5) Uani 1 1 d
C25 C 0.30263(13) 0.8871(2) 0.20261(16) 0.0292(5) Uani 1 1 d
C26 C 0.53360(14) 1.0850(2) 0.24088(16) 0.0313(5) Uani 1 1 d
C27 C 0.39517(14) 0.9840(2) 0.33058(15) 0.0313(5) Uani 1 1 d

loop_
_atom_site_aniso_label
_atom_site_aniso_U_11
_atom_site_aniso_U_22
_atom_site_aniso_U_33
_atom_site_aniso_U_23
_atom_site_aniso_U_13
_atom_site_aniso_U_12
Cl1 0.0395(3) 0.0228(3) 0.0355(4) -0.0082(2) 0.0069(3) 0.0016(2)
Cl2 0.0283(3) 0.0342(4) 0.0590(4) 0.0059(3) 0.0192(3) 0.0021(2)
Cl3 0.0409(3) 0.0382(4) 0.0341(3) 0.0070(2) 0.0158(3) -0.0102(3)
Cl4 0.0509(4) 0.0499(4) 0.0522(4) -0.0018(3) 0.0372(3) 0.0004(3)
C1 0.0395(13) 0.0280(12) 0.0255(12) 0.0109(9) 0.0151(10) 0.0058(10)
C2 0.0291(11) 0.0220(11) 0.0227(11) -0.0043(8) 0.0038(9) -0.0016(9)
C3 0.0333(12) 0.0274(12) 0.0278(12) 0.0089(9) 0.0086(10) 0.0089(9)
C4 0.0333(12) 0.0253(11) 0.0285(12) 0.0040(9) 0.0157(10) -0.0034(9)
C5 0.0409(13) 0.0280(12) 0.0227(11) 0.0055(9) 0.0179(10) 0.0036(10)
C6 0.0247(10) 0.0177(10) 0.0263(11) -0.0033(8) 0.0056(9) -0.0017(8)
C7 0.0414(13) 0.0228(11) 0.0336(12) 0.0124(10) 0.0196(10) 0.0046(10)
C8 0.0279(11) 0.0209(11) 0.0300(12) 0.0023(9) 0.0110(9) -0.0051(9)
C9 0.0367(13) 0.0240(12) 0.0356(13) 0.0115(10) 0.0147(10) 0.0098(9)
C10 0.0280(10) 0.0137(10) 0.0265(11) 0.0015(8) 0.0078(9) -0.0020(8)
C11 0.0257(11) 0.0227(12) 0.0336(12) 0.0012(9) 0.0109(10) -0.0013(9)
C12 0.0268(11) 0.0291(12) 0.0302(12) 0.0047(9) 0.0068(9) 0.0062(9)
C13 0.0312(12) 0.0276(12) 0.0191(11) -0.0027(8) 0.0050(9) 0.0007(9)
C14 0.0354(12) 0.0202(11) 0.0404(13) 0.0038(10) 0.0210(11) 0.0082(9)
C15 0.0433(13) 0.0189(11) 0.0365(13) 0.0095(9) 0.0209(11) 0.0018(10)
C16 0.0236(11) 0.0238(12) 0.0285(11) -0.0004(9) 0.0046(9) -0.0002(9)
C17 0.0385(12) 0.0265(12) 0.0318(12) 0.0064(9) 0.0217(10) 0.0013(10)
C18 0.0316(12) 0.0193(11) 0.0234(11) -0.0044(8) 0.0079(9) 0.0007(9)
C19 0.0353(12) 0.0267(12) 0.0221(11) 0.0016(9) 0.0140(9) -0.0040(9)
C20 0.0339(12) 0.0323(13) 0.0201(11) 0.0056(9) 0.0066(9) 0.0064(9)
C21 0.0353(13) 0.0283(12) 0.0350(13) 0.0014(10) 0.0211(11) 0.0005(10)
C22 0.0327(12) 0.0246(12) 0.0199(11) -0.0035(8) 0.0078(9) 0.0026(9)
C23 0.0255(11) 0.0277(12) 0.0365(13) 0.0020(10) 0.0142(10) 0.0015(9)
C24 0.0365(12) 0.0154(11) 0.0417(13) 0.0067(9) 0.0198(11) 0.0075(9)
C25 0.0254(11) 0.0259(12) 0.0391(13) 0.0058(10) 0.0149(10) 0.0058(9)
C26 0.0422(13) 0.0137(10) 0.0447(14) 0.0020(9) 0.0235(11) -0.0028(9)
C27 0.0383(13) 0.0236(12) 0.0404(13) -0.0041(10) 0.0244(11) 0.0014(9)

loop_
_atom_type_symbol
_atom_type_description
_atom_type_scat_dispersion_real
_atom_type_scat_dispersion_imag
_atom_type_scat_source
C C 0.0033 0.0016 'International Tables Vol C Tables 4.2.6.8 and 6.1.1.4'
Cl Cl 0.1484 0.1585 'International Tables Vol C Tables 4.2.6.8 and 6.1.1.4'

loop_
_geom_angle_atom_site_label_1
_geom_angle_atom_site_label_2
_geom_angle_atom_site_label_3
_geom_angle
_geom_angle_site_symmetry_1
_geom_angle_site_symmetry_3
C5 C1 C20 119.9(2) . .
C5 C1 C7 119.7(2) . .
C20 C1 C7 108.0(2) . .
C16 C2 C6 120.2(2) . .
C16 C2 C13 121.0(2) . .
C6 C2 C13 108.17(19) . .
C12 C3 C9 119.6(2) . .
C12 C3 C20 121.0(2) . .
C9 C3 C20 107.1(2) . .
C19 C4 C8 107.20(18) . .
C19 C4 C21 104.83(19) . .
C8 C4 C21 103.79(18) . .
C19 C4 Cl3 112.75(16) . .
C8 C4 Cl3 112.33(16) . .
C21 C4 Cl3 115.14(16) . .
C1 C5 C17 120.7(2) . .
C1 C5 C19 120.5(2) . 2_655
C17 C5 C19 107.99(19) . 2_655
C10 C6 C2 120.5(2) . .
C10 C6 C18 124.75(19) . .
C2 C6 C18 109.51(18) . .
C15 C7 C9 120.7(2) . .
C15 C7 C1 118.3(2) . .
C9 C7 C1 108.1(2) . .
C11 C8 C10 120.2(2) . .
C11 C8 C4 110.4(2) . .
C10 C8 C4 123.9(2) . .
C24 C9 C7 119.8(2) . .
C24 C9 C3 118.3(2) . .
C7 C9 C3 108.2(2) . .
C6 C10 C8 117.89(19) . .
C6 C10 C18 119.56(19) . 2_655
C8 C10 C18 119.22(19) . 2_655
C8 C11 C16 121.8(2) . .
C8 C11 C23 114.3(2) . .
C16 C11 C23 111.12(19) . .
C3 C12 C25 121.3(2) . .
C3 C12 C16 118.7(2) . .
C25 C12 C16 106.4(2) . .
C20 C13 C22 121.3(2) . .
C20 C13 C2 119.1(2) . .
C22 C13 C2 109.8(2) . .
C25 C14 C24 120.3(2) . .
C25 C14 C27 119.7(2) . .
C24 C14 C27 107.2(2) . .
C7 C15 C27 121.3(2) . 2_655
C7 C15 C26 119.5(2) . .
C27 C15 C26 108.7(2) 2_655 .
C2 C16 C11 117.9(2) . .
C2 C16 C12 119.5(2) . .
C11 C16 C12 107.96(19) . .
C27 C17 C5 119.2(2) 2_655 .
C27 C17 C21 123.9(2) 2_655 2_655
C5 C17 C21 111.0(2) . 2_655
C10 C18 C6 112.03(17) 2_655 .
C10 C18 C22 109.70(18) 2_655 .
C6 C18 C22 101.08(17) . .
C10 C18 Cl1 109.99(15) 2_655 .
C6 C18 Cl1 109.33(15) . .
C22 C18 Cl1 114.49(15) . .
C22 C19 C5 119.0(2) 2_655 2_655
C22 C19 C4 122.5(2) 2_655 .
C5 C19 C4 110.50(19) 2_655 .
C13 C20 C1 117.8(2) . .
C13 C20 C3 119.4(2) . .
C1 C20 C3 108.3(2) . .
C17 C21 C23 112.31(19) 2_655 .
C17 C21 C4 102.24(19) 2_655 .
C23 C21 C4 105.74(18) . .
C17 C21 Cl4 107.07(16) 2_655 .
C23 C21 Cl4 114.58(16) . .
C4 C21 Cl4 114.32(16) . .
C19 C22 C13 120.3(2) 2_655 .
C19 C22 C18 122.6(2) 2_655 .
C13 C22 C18 109.07(19) . .
C11 C23 C25 99.38(18) . .
C11 C23 C21 103.62(18) . .
C25 C23 C21 116.89(19) . .
C11 C23 Cl2 112.69(16) . .
C25 C23 Cl2 108.51(16) . .
C21 C23 Cl2 114.67(16) . .
C9 C24 C14 120.8(2) . .
C9 C24 C26 119.7(2) . 2_655
C14 C24 C26 108.3(2) . 2_655
C14 C25 C12 118.8(2) . .
C14 C25 C23 122.7(2) . .
C12 C25 C23 109.3(2) . .
C26 C26 C15 120.0(3) 2_655 .
C26 C26 C24 120.1(3) 2_655 2_655
C15 C26 C24 108.0(2) . 2_655
C17 C27 C15 119.9(2) 2_655 2_655
C17 C27 C14 119.5(2) 2_655 .
C15 C27 C14 107.6(2) 2_655 .

loop_
_geom_bond_atom_site_label_1
_geom_bond_atom_site_label_2
_geom_bond_distance
_geom_bond_site_symmetry_2
Cl1 C18 1.821(2) .
Cl2 C23 1.798(2) .
Cl3 C4 1.783(2) .
Cl4 C21 1.780(2) .
C1 C5 1.404(3) .
C1 C20 1.430(3) .
C1 C7 1.438(3) .
C2 C16 1.387(3) .
C2 C6 1.429(3) .
C2 C13 1.431(3) .
C3 C12 1.381(3) .
C3 C9 1.446(3) .
C3 C20 1.450(3) .
C4 C19 1.499(3) .
C4 C8 1.515(3) .
C4 C21 1.598(3) .
C5 C17 1.425(3) .
C5 C19 1.433(3) 2_655
C6 C10 1.381(3) .
C6 C18 1.528(3) .
C7 C15 1.387(4) .
C7 C9 1.438(3) .
C8 C11 1.364(3) .
C8 C10 1.433(3) .
C9 C24 1.391(3) .
C10 C18 1.507(3) 2_655
C11 C16 1.406(3) .
C11 C23 1.505(3) .
C12 C25 1.446(3) .
C12 C16 1.462(3) .
C13 C20 1.402(3) .
C13 C22 1.424(3) .
C14 C25 1.357(3) .
C14 C24 1.450(3) .
C14 C27 1.482(3) .
C15 C27 1.438(3) 2_655
C15 C26 1.449(3) .
C17 C27 1.374(3) 2_655
C17 C21 1.510(3) 2_655
C18 C10 1.507(3) 2_655
C18 C22 1.543(3) .
C19 C22 1.364(3) 2_655
C19 C5 1.433(3) 2_655
C21 C17 1.510(3) 2_655
C21 C23 1.566(3) .
C22 C19 1.364(3) 2_655
C23 C25 1.519(3) .
C24 C26 1.451(3) 2_655
C26 C26 1.387(5) 2_655
C26 C24 1.451(3) 2_655
C27 C17 1.374(3) 2_655
C27 C15 1.438(3) 2_655
